data_2227921
loop_
_publ_author_name
'Wang, Hong-Yong'
'Zou, Pei'
'Xie, Min-Hao'
'He, Yong-Jun'
'Wu, Jun'

_publ_section_title
;
 Ethyl 2-(2-methyl-4-nitro-1<i>H</i>-imidazol-1-yl)acetate
;
_journal_coeditor_code PV2327
_journal_issue 10
_journal_name_full 'Acta Crystallographica Section E'
_journal_page_first o2606
_journal_paper_doi 10.1107/S1600536810037098
_journal_volume 66
_journal_year 2010
_chemical_formula_iupac 'C8 H11 N3 O4'
_chemical_formula_moiety 'C8 H11 N3 O4'
_chemical_formula_sum 'C8 H11 N3 O4'
_chemical_formula_weight 213.20
_chemical_name_systematic
;
Ethyl 2-(2-methyl-4-nitro-1<i>H</i>-imidazol-1-yl)acetate
;
_space_group_IT_number 19
_symmetry_cell_setting orthorhombic
_symmetry_space_group_name_Hall 'P 2ac 2ab'
_symmetry_space_group_name_H-M 'P 21 21 21'
_atom_sites_solution_hydrogens geom
_atom_sites_solution_primary direct
_atom_sites_solution_secondary difmap
_audit_creation_method SHELXL-97
_cell_angle_alpha 90.00
_cell_angle_beta 90.00
_cell_angle_gamma 90.00
_cell_formula_units_Z 4
_cell_length_a 4.416(3)
_cell_length_b 10.290(6)
_cell_length_c 20.769(12)
_cell_measurement_reflns_used 2529
_cell_measurement_temperature 103(2)
_cell_measurement_theta_max 27.55
_cell_measurement_theta_min 3.55
_cell_volume 943.8(10)
_computing_cell_refinement '<i>RAPID-AUTO</i> (Rigaku, 2004)'
_computing_data_collection '<i>RAPID-AUTO</i> (Rigaku, 2004)'
_computing_data_reduction '<i>RAPID-AUTO</i> (Rigaku, 2004)'
_computing_molecular_graphics 'SHELXTL (Sheldrick, 2008)'
_computing_publication_material 'SHELXTL (Sheldrick, 2008)'
_computing_structure_refinement 'SHELXL97 (Sheldrick, 2008)'
_computing_structure_solution 'SHELXS97 (Sheldrick, 2008)'
_diffrn_ambient_temperature 103(2)
_diffrn_measured_fraction_theta_full 0.991
_diffrn_measured_fraction_theta_max 0.991
_diffrn_measurement_device_type 'Rigaku SPIDER'
_diffrn_measurement_method '\w scans'
_diffrn_radiation_monochromator graphite
_diffrn_radiation_source 'Rotating Anode'
_diffrn_radiation_type MoK\a
_diffrn_radiation_wavelength 0.71073
_diffrn_reflns_av_R_equivalents 0.0365
_diffrn_reflns_av_sigmaI/netI 0.0313
_diffrn_reflns_limit_h_max 5
_diffrn_reflns_limit_h_min -5
_diffrn_reflns_limit_k_max 13
_diffrn_reflns_limit_k_min -13
_diffrn_reflns_limit_l_max 27
_diffrn_reflns_limit_l_min -27
_diffrn_reflns_number 7883
_diffrn_reflns_theta_full 27.56
_diffrn_reflns_theta_max 27.56
_diffrn_reflns_theta_min 3.55
_diffrn_standards_decay_% 0
_diffrn_standards_interval_count 0
_diffrn_standards_interval_time 0
_diffrn_standards_number 0
_exptl_absorpt_coefficient_mu 0.122
_exptl_absorpt_correction_type none
_exptl_crystal_colour Colorless
_exptl_crystal_density_diffrn 1.501
_exptl_crystal_density_method 'not measured'
_exptl_crystal_description Chunk
_exptl_crystal_F_000 448
_exptl_crystal_size_max 0.53
_exptl_crystal_size_mid 0.53
_exptl_crystal_size_min 0.18
_refine_diff_density_max 0.243
_refine_diff_density_min -0.197
_refine_ls_extinction_method none
_refine_ls_goodness_of_fit_ref 1.003
_refine_ls_hydrogen_treatment constr
_refine_ls_matrix_type full
_refine_ls_number_parameters 138
_refine_ls_number_reflns 1306
_refine_ls_number_restraints 0
_refine_ls_restrained_S_all 1.003
_refine_ls_R_factor_all 0.0378
_refine_ls_R_factor_gt 0.0331
_refine_ls_shift/su_max 0.000
_refine_ls_shift/su_mean 0.000
_refine_ls_structure_factor_coef Fsqd
_refine_ls_weighting_details 'calc w=1/[\s^2^(Fo^2^)+(0.0463P)^2^+0.16P] where P=(Fo^2^+2Fc^2^)/3'
_refine_ls_weighting_scheme calc
_refine_ls_wR_factor_gt 0.0788
_refine_ls_wR_factor_ref 0.0815
_reflns_number_gt 1161
_reflns_number_total 1306
_reflns_threshold_expression I>2\s(I)
_cod_data_source_file pv2327.cif
_cod_data_source_block I
_cod_original_cell_volume 943.7(10)
_cod_database_code 2227921
_cod_database_fobs_code 2227921

loop_
_symmetry_equiv_pos_as_xyz
'x, y, z'
'-x+1/2, -y, z+1/2'
'x+1/2, -y+1/2, -z'
'-x, y+1/2, -z+1/2'

loop_
_atom_site_type_symbol
_atom_site_label
_atom_site_fract_x
_atom_site_fract_y
_atom_site_fract_z
_atom_site_U_iso_or_equiv
_atom_site_adp_type
_atom_site_calc_flag
_atom_site_refinement_flags
_atom_site_occupancy
_atom_site_disorder_assembly
_atom_site_disorder_group
O O1 0.3643(3) 0.58804(13) 0.42377(6) 0.0166(3) Uani d . 1 . .
O O2 0.7058(4) 0.74979(13) 0.42394(6) 0.0192(3) Uani d . 1 . .
O O3 1.0605(4) 0.80751(14) 0.14662(6) 0.0249(4) Uani d . 1 . .
O O4 1.1820(4) 1.00386(14) 0.17463(7) 0.0232(4) Uani d . 1 . .
N N1 0.5079(4) 0.82884(15) 0.30422(7) 0.0138(3) Uani d . 1 . .
N N2 0.7748(4) 1.00021(15) 0.27284(7) 0.0153(4) Uani d . 1 . .
N N3 1.0373(4) 0.90341(16) 0.18170(7) 0.0177(4) Uani d . 1 . .
C C1 0.6719(5) 0.78850(18) 0.25230(8) 0.0158(4) Uani d . 1 . .
H H1 0.6754 0.7046 0.2332 0.019 Uiso calc R 1 . .
C C2 0.8285(5) 0.89536(18) 0.23422(8) 0.0146(4) Uani d . 1 . .
C C3 0.5780(5) 0.95693(18) 0.31538(9) 0.0154(4) Uani d . 1 . .
C C4 0.4430(5) 1.03335(19) 0.36860(9) 0.0188(4) Uani d . 1 . .
H H4A 0.5425 1.1183 0.3711 0.023 Uiso calc R 1 . .
H H4B 0.4712 0.9868 0.4093 0.023 Uiso calc R 1 . .
H H4C 0.2262 1.0455 0.3606 0.023 Uiso calc R 1 . .
C C5 0.3162(5) 0.74537(19) 0.34314(8) 0.0163(4) Uani d . 1 . .
H H5A 0.2462 0.6708 0.3170 0.020 Uiso calc R 1 . .
H H5B 0.1357 0.7945 0.3576 0.020 Uiso calc R 1 . .
C C6 0.4893(5) 0.69604(18) 0.40139(8) 0.0155(4) Uani d . 1 . .
C C7 0.5214(5) 0.52893(19) 0.47784(9) 0.0200(4) Uani d . 1 . .
H H7A 0.4783 0.5775 0.5180 0.024 Uiso calc R 1 . .
H H7B 0.7428 0.5295 0.4704 0.024 Uiso calc R 1 . .
C C8 0.4071(6) 0.39131(19) 0.48318(10) 0.0237(5) Uani d . 1 . .
H H8A 0.1868 0.3921 0.4889 0.028 Uiso calc R 1 . .
H H8B 0.5021 0.3489 0.5203 0.028 Uiso calc R 1 . .
H H8C 0.4582 0.3435 0.4438 0.028 Uiso calc R 1 . .

loop_
_atom_site_aniso_label
_atom_site_aniso_U_11
_atom_site_aniso_U_22
_atom_site_aniso_U_33
_atom_site_aniso_U_12
_atom_site_aniso_U_13
_atom_site_aniso_U_23
O1 0.0165(8) 0.0124(6) 0.0210(6) -0.0005(6) 0.0002(6) 0.0040(5)
O2 0.0182(8) 0.0166(7) 0.0228(7) -0.0028(7) -0.0031(6) -0.0004(5)
O3 0.0315(9) 0.0198(7) 0.0233(7) 0.0025(8) 0.0062(6) -0.0028(6)
O4 0.0218(9) 0.0181(7) 0.0298(7) -0.0029(8) 0.0051(6) 0.0062(6)
N1 0.0141(9) 0.0111(7) 0.0161(7) -0.0023(7) -0.0004(6) 0.0009(6)
N2 0.0175(9) 0.0113(7) 0.0171(7) -0.0002(7) -0.0004(6) 0.0006(6)
N3 0.0188(10) 0.0151(8) 0.0191(7) 0.0027(8) 0.0007(7) 0.0041(6)
C1 0.0193(11) 0.0118(9) 0.0164(8) -0.0006(9) -0.0007(8) -0.0003(7)
C2 0.0159(10) 0.0128(9) 0.0151(8) 0.0010(9) -0.0004(7) 0.0012(7)
C3 0.0177(11) 0.0093(8) 0.0193(8) -0.0015(8) -0.0029(8) 0.0004(7)
C4 0.0225(12) 0.0147(9) 0.0193(8) 0.0001(9) 0.0018(8) -0.0004(7)
C5 0.0144(10) 0.0137(9) 0.0207(9) -0.0033(9) 0.0008(7) 0.0029(7)
C6 0.0163(10) 0.0117(8) 0.0184(8) 0.0016(9) 0.0042(8) -0.0009(7)
C7 0.0219(12) 0.0187(10) 0.0193(9) 0.0028(9) -0.0005(8) 0.0058(7)
C8 0.0308(13) 0.0164(10) 0.0239(10) 0.0040(10) 0.0011(9) 0.0039(8)

loop_
_atom_type_symbol
_atom_type_description
_atom_type_scat_dispersion_real
_atom_type_scat_dispersion_imag
_atom_type_scat_source
C C 0.0033 0.0000 'International Tables Vol C Tables 4.2.6.8 and 6.1.1.4'
H H 0.0000 0.0000 'International Tables Vol C Tables 4.2.6.8 and 6.1.1.4'
N N 0.0061 0.0000 'International Tables Vol C Tables 4.2.6.8 and 6.1.1.4'
O O 0.0106 0.0000 'International Tables Vol C Tables 4.2.6.8 and 6.1.1.4'

loop_
_geom_angle_atom_site_label_1
_geom_angle_atom_site_label_2
_geom_angle_atom_site_label_3
_geom_angle_site_symmetry_1
_geom_angle_site_symmetry_3
_geom_angle
_geom_angle_publ_flag
C6 O1 C7 . . 115.04(16) ?
C1 N1 C3 . . 107.79(17) ?
C1 N1 C5 . . 124.75(16) ?
C3 N1 C5 . . 127.24(17) ?
C3 N2 C2 . . 103.97(16) ?
O4 N3 O3 . . 124.24(17) ?
O4 N3 C2 . . 118.48(16) ?
O3 N3 C2 . . 117.28(17) ?
C2 C1 N1 . . 104.11(16) ?
C2 C1 H1 . . 127.9 ?
N1 C1 H1 . . 127.9 ?
C1 C2 N2 . . 112.99(17) ?
C1 C2 N3 . . 126.05(17) ?
N2 C2 N3 . . 120.94(17) ?
N2 C3 N1 . . 111.11(17) ?
N2 C3 C4 . . 125.90(17) ?
N1 C3 C4 . . 122.98(18) ?
C3 C4 H4A . . 109.5 ?
C3 C4 H4B . . 109.5 ?
H4A C4 H4B . . 109.5 ?
C3 C4 H4C . . 109.5 ?
H4A C4 H4C . . 109.5 ?
H4B C4 H4C . . 109.5 ?
N1 C5 C6 . . 110.35(17) ?
N1 C5 H5A . . 109.6 ?
C6 C5 H5A . . 109.6 ?
N1 C5 H5B . . 109.6 ?
C6 C5 H5B . . 109.6 ?
H5A C5 H5B . . 108.1 ?
O2 C6 O1 . . 125.57(18) ?
O2 C6 C5 . . 123.93(18) ?
O1 C6 C5 . . 110.49(17) ?
O1 C7 C8 . . 106.88(17) ?
O1 C7 H7A . . 110.3 ?
C8 C7 H7A . . 110.3 ?
O1 C7 H7B . . 110.3 ?
C8 C7 H7B . . 110.3 ?
H7A C7 H7B . . 108.6 ?
C7 C8 H8A . . 109.5 ?
C7 C8 H8B . . 109.5 ?
H8A C8 H8B . . 109.5 ?
C7 C8 H8C . . 109.5 ?
H8A C8 H8C . . 109.5 ?
H8B C8 H8C . . 109.5 ?

loop_
_geom_bond_atom_site_label_1
_geom_bond_atom_site_label_2
_geom_bond_site_symmetry_2
_geom_bond_distance
_geom_bond_publ_flag
O1 C6 . 1.325(2) ?
O1 C7 . 1.453(2) ?
O2 C6 . 1.199(2) ?
O3 N3 . 1.231(2) ?
O4 N3 . 1.224(2) ?
N1 C1 . 1.364(2) ?
N1 C3 . 1.374(2) ?
N1 C5 . 1.452(2) ?
N2 C3 . 1.317(3) ?
N2 C2 . 1.365(2) ?
N3 C2 . 1.431(2) ?
C1 C2 . 1.352(3) ?
C1 H1 . 0.9500 ?
C3 C4 . 1.482(3) ?
C4 H4A . 0.9800 ?
C4 H4B . 0.9800 ?
C4 H4C . 0.9800 ?
C5 C6 . 1.518(3) ?
C5 H5A . 0.9900 ?
C5 H5B . 0.9900 ?
C7 C8 . 1.507(3) ?
C7 H7A . 0.9900 ?
C7 H7B . 0.9900 ?
C8 H8A . 0.9800 ?
C8 H8B . 0.9800 ?
C8 H8C . 0.9800 ?

loop_
_geom_hbond_atom_site_label_D
_geom_hbond_atom_site_label_H
_geom_hbond_atom_site_label_A
_geom_hbond_site_symmetry_A
_geom_hbond_distance_DH
_geom_hbond_distance_HA
_geom_hbond_distance_DA
_geom_hbond_angle_DHA
C5 H5A O4 4_645 0.99 2.56 3.338(3) 135.4
C5 H5A N2 4_645 0.99 2.56 3.509(3) 160.4
C5 H5B O2 1_455 0.99 2.39 3.175(3) 135.6
C7 H7A O2 3_466 0.99 2.46 3.362(3) 150.5

loop_
_geom_torsion_atom_site_label_1
_geom_torsion_atom_site_label_2
_geom_torsion_atom_site_label_3
_geom_torsion_atom_site_label_4
_geom_torsion_site_symmetry_1
_geom_torsion_site_symmetry_2
_geom_torsion_site_symmetry_3
_geom_torsion_site_symmetry_4
_geom_torsion
_geom_torsion_publ_flag
C3 N1 C1 C2 . . . . -1.0(2) ?
C5 N1 C1 C2 . . . . -176.05(18) ?
N1 C1 C2 N2 . . . . 1.0(2) ?
N1 C1 C2 N3 . . . . 179.56(18) ?
C3 N2 C2 C1 . . . . -0.6(2) ?
C3 N2 C2 N3 . . . . -179.20(17) ?
O4 N3 C2 C1 . . . . -173.7(2) ?
O3 N3 C2 C1 . . . . 5.9(3) ?
O4 N3 C2 N2 . . . . 4.7(3) ?
O3 N3 C2 N2 . . . . -175.69(18) ?
C2 N2 C3 N1 . . . . -0.1(2) ?
C2 N2 C3 C4 . . . . -179.70(19) ?
C1 N1 C3 N2 . . . . 0.8(2) ?
C5 N1 C3 N2 . . . . 175.61(18) ?
C1 N1 C3 C4 . . . . -179.65(18) ?
C5 N1 C3 C4 . . . . -4.8(3) ?
C1 N1 C5 C6 . . . . 94.6(2) ?
C3 N1 C5 C6 . . . . -79.4(2) ?
C7 O1 C6 O2 . . . . -3.9(3) ?
C7 O1 C6 C5 . . . . 177.17(16) ?
N1 C5 C6 O2 . . . . 23.4(3) ?
N1 C5 C6 O1 . . . . -157.72(16) ?
C6 O1 C7 C8 . . . . -163.26(16) ?

loop_
_cod_related_entry_id
_cod_related_entry_database
_cod_related_entry_code
1 ChemSpider 24028
